data_7226370
loop_
_publ_author_name
'Gao, Enjun'
'Sun, Na'
'Zhan, Yang'
'Qiu, Xue'
'Ding, Yuqing'
'Zhang, Shaozhong'
'Zhu, Mingchang'

_publ_section_title
;
 Spiral frameworks firstly constructed by 1,2-phenylene-dioxydiacetic acid
 as highly sensitive and selective luminescent probes to detect PO43- ions
 in aqueous solutions
;
_journal_name_full 'RSC Adv.'
_journal_paper_doi 10.1039/C6RA13361D
_journal_year 2016
_chemical_formula_sum 'C10 H12 N O11 Pr'
_chemical_formula_weight 463.12
_chemical_name_systematic
; 
 ? 
;
_space_group_IT_number 14
_symmetry_cell_setting monoclinic
_symmetry_space_group_name_Hall '-P 2ybc'
_symmetry_space_group_name_H-M 'P 1 21/c 1'
_atom_sites_solution_hydrogens geom
_atom_sites_solution_primary direct
_atom_sites_solution_secondary difmap
_audit_creation_method SHELXL-97
_audit_update_record
;
2016-04-07 deposited with the CCDC.
2016-08-24 downloaded from the CCDC.
;
_cell_angle_alpha 90.00
_cell_angle_beta 115.294(7)
_cell_angle_gamma 90.00
_cell_formula_units_Z 4
_cell_length_a 15.489(6)
_cell_length_b 6.174(2)
_cell_length_c 16.745(7)
_cell_measurement_reflns_used 3868
_cell_measurement_temperature 296(2)
_cell_measurement_theta_max 25.07
_cell_measurement_theta_min 2.45
_cell_volume 1447.8(10)
_computing_structure_refinement 'SHELXL-97 (Sheldrick, 1997)'
_computing_structure_solution 'SHELXS-97 (Sheldrick, 1990)'
_diffrn_ambient_temperature 296(2)
_diffrn_measured_fraction_theta_full 0.988
_diffrn_measured_fraction_theta_max 0.988
_diffrn_measurement_device_type CCD
_diffrn_radiation_monochromator graphite
_diffrn_radiation_source 'fine-focus sealed tube'
_diffrn_radiation_type MoK\a
_diffrn_radiation_wavelength 0.71073
_diffrn_reflns_av_R_equivalents 0.0492
_diffrn_reflns_av_sigmaI/netI 0.0588
_diffrn_reflns_limit_h_max 13
_diffrn_reflns_limit_h_min -18
_diffrn_reflns_limit_k_max 7
_diffrn_reflns_limit_k_min -7
_diffrn_reflns_limit_l_max 19
_diffrn_reflns_limit_l_min -19
_diffrn_reflns_number 6539
_diffrn_reflns_theta_full 25.13
_diffrn_reflns_theta_max 25.13
_diffrn_reflns_theta_min 2.45
_exptl_absorpt_coefficient_mu 3.426
_exptl_absorpt_correction_T_max 0.5776
_exptl_absorpt_correction_T_min 0.5195
_exptl_absorpt_correction_type multi-scan
_exptl_absorpt_process_details sadabs
_exptl_crystal_colour colorless
_exptl_crystal_density_diffrn 2.125
_exptl_crystal_density_method 'not measured'
_exptl_crystal_description block
_exptl_crystal_F_000 904
_exptl_crystal_size_max 0.22
_exptl_crystal_size_mid 0.20
_exptl_crystal_size_min 0.18
_refine_diff_density_max 1.902
_refine_diff_density_min -1.613
_refine_diff_density_rms 0.194
_refine_ls_extinction_method none
_refine_ls_goodness_of_fit_ref 1.089
_refine_ls_hydrogen_treatment mixed
_refine_ls_matrix_type full
_refine_ls_number_parameters 220
_refine_ls_number_reflns 2558
_refine_ls_number_restraints 6
_refine_ls_restrained_S_all 1.088
_refine_ls_R_factor_all 0.0537
_refine_ls_R_factor_gt 0.0455
_refine_ls_shift/su_max 0.008
_refine_ls_shift/su_mean 0.000
_refine_ls_structure_factor_coef Fsqd
_refine_ls_weighting_details 'calc w=1/[\s^2^(Fo^2^)+(0.0409P)^2^+13.0162P] where P=(Fo^2^+2Fc^2^)/3'
_refine_ls_weighting_scheme calc
_refine_ls_wR_factor_gt 0.1119
_refine_ls_wR_factor_ref 0.1163
_reflns_number_gt 2216
_reflns_number_total 2558
_reflns_threshold_expression >2sigma(I)
_cod_data_source_file c6ra13361d2.cif
_cod_data_source_block 1
_cod_depositor_comments
;
The following automatic conversions were performed:

'_symmetry_cell_setting' value 'Monoclinic' changed to 'monoclinic'
according to
/usr/data/users/saulius/crontab/automatic-downloads/rss-feeds/RSC/lib/dictionaries/cif_core.dic
dictionary named 'cif_core.dic' version 2.4.2 from 2011-04-26.

Automatic conversion script
Id: cif_fix_values 4268 2015-11-12 08:31:59Z antanas 
;
_cod_original_cell_volume 1447.9(10)
_cod_original_sg_symbol_H-M P2(1)/c
_cod_database_code 7226370

loop_
_symmetry_equiv_pos_as_xyz
'x, y, z'
'-x, y+1/2, -z+1/2'
'-x, -y, -z'
'x, -y-1/2, z-1/2'

loop_
_atom_site_label
_atom_site_type_symbol
_atom_site_fract_x
_atom_site_fract_y
_atom_site_fract_z
_atom_site_U_iso_or_equiv
_atom_site_adp_type
_atom_site_occupancy
_atom_site_symmetry_multiplicity
_atom_site_calc_flag
_atom_site_refinement_flags
C1 C 0.1284(5) 0.5955(13) 0.1176(5) 0.0227(16) Uani 1 1 d .
C2 C 0.0320(5) 0.6434(15) 0.0897(6) 0.0307(19) Uani 1 1 d .
H2 H 0.0033 0.7508 0.0477 0.037 Uiso 1 1 calc R
C3 C -0.0203(6) 0.5314(16) 0.1246(7) 0.038(2) Uani 1 1 d .
H3 H -0.0846 0.5637 0.1060 0.046 Uiso 1 1 calc R
C4 C 0.0210(6) 0.3720(18) 0.1866(7) 0.042(2) Uani 1 1 d .
H4 H -0.0156 0.2944 0.2085 0.051 Uiso 1 1 calc R
C5 C 0.1181(6) 0.3270(16) 0.2165(6) 0.037(2) Uani 1 1 d .
H5 H 0.1471 0.2244 0.2606 0.045 Uiso 1 1 calc R
C6 C 0.1711(5) 0.4351(13) 0.1805(5) 0.0220(16) Uani 1 1 d .
C7 C 0.3224(6) 0.2738(16) 0.2789(6) 0.033(2) Uani 1 1 d .
H7A H 0.2930 0.1324 0.2733 0.039 Uiso 1 1 calc R
H7B H 0.3250 0.3423 0.3320 0.039 Uiso 1 1 calc R
C8 C 0.4219(6) 0.2497(13) 0.2847(6) 0.0271(18) Uani 1 1 d .
C9 C 0.1591(6) 0.9145(13) 0.0514(6) 0.031(2) Uani 1 1 d .
H9A H 0.1370 0.9932 0.0893 0.038 Uiso 1 1 calc R
H9B H 0.1069 0.9079 -0.0072 0.038 Uiso 1 1 calc R
C10 C 0.2430(6) 1.0337(13) 0.0474(5) 0.0250(17) Uani 1 1 d .
N1 N 0.3040(6) 0.6669(12) -0.0957(5) 0.0332(17) Uani 1 1 d .
O12 O 0.2671(4) 0.4041(10) 0.2031(4) 0.0295(13) Uani 1 1 d .
O13 O 0.1859(4) 0.6998(9) 0.0847(4) 0.0253(12) Uani 1 1 d .
O14 O 0.3132(4) 0.9249(9) 0.0537(5) 0.0354(15) Uani 1 1 d .
O15 O 0.3802(4) 0.7657(13) 0.2278(5) 0.0429(17) Uani 1 1 d D
H1W H 0.439(2) 0.78(2) 0.259(7) 0.064 Uiso 1 1 d D
H2W H 0.359(8) 0.78(2) 0.266(6) 0.064 Uiso 1 1 d D
O16 O 0.2346(4) 0.2353(9) 0.0389(4) 0.0296(13) Uani 1 1 d .
O17 O 0.4339(4) 0.3054(11) 0.2183(4) 0.0372(15) Uani 1 1 d .
O18 O 0.4296(5) 0.2554(11) 0.0434(5) 0.0455(17) Uani 1 1 d D
H3W H 0.420(9) 0.138(11) 0.064(8) 0.068 Uiso 1 1 d D
H4W H 0.471(6) 0.29(2) 0.025(8) 0.068 Uiso 1 1 d D
O19 O 0.5170(4) 0.6701(10) 0.1472(4) 0.0323(14) Uani 1 1 d .
O20 O 0.2456(4) 0.5737(12) -0.0734(4) 0.0430(17) Uani 1 1 d .
O21 O 0.3879(4) 0.6856(11) -0.0375(4) 0.0386(15) Uani 1 1 d .
O22 O 0.2791(5) 0.7344(13) -0.1711(5) 0.054(2) Uani 1 1 d .
Pr1 Pr 0.34828(3) 0.54229(7) 0.09380(3) 0.01961(17) Uani 1 1 d .

loop_
_atom_site_aniso_label
_atom_site_aniso_U_11
_atom_site_aniso_U_22
_atom_site_aniso_U_33
_atom_site_aniso_U_23
_atom_site_aniso_U_13
_atom_site_aniso_U_12
C1 0.019(4) 0.022(4) 0.026(4) -0.003(3) 0.008(3) -0.001(3)
C2 0.015(4) 0.037(5) 0.037(5) 0.006(4) 0.009(4) 0.008(4)
C3 0.015(4) 0.052(6) 0.050(6) 0.002(5) 0.015(4) 0.001(4)
C4 0.026(5) 0.056(6) 0.052(6) 0.011(5) 0.025(4) 0.000(4)
C5 0.031(5) 0.039(6) 0.047(6) 0.013(4) 0.021(4) -0.001(4)
C6 0.014(4) 0.023(4) 0.028(4) 0.002(3) 0.008(3) 0.001(3)
C7 0.022(4) 0.041(5) 0.034(5) 0.016(4) 0.010(4) 0.009(4)
C8 0.021(4) 0.025(4) 0.038(5) 0.004(4) 0.015(4) 0.003(3)
C9 0.025(4) 0.020(5) 0.051(6) 0.006(4) 0.018(4) 0.003(3)
C10 0.028(4) 0.019(4) 0.026(4) -0.003(3) 0.010(4) -0.007(3)
N1 0.045(5) 0.031(4) 0.030(4) 0.001(3) 0.022(4) 0.004(3)
O12 0.018(3) 0.037(4) 0.032(3) 0.012(3) 0.010(2) 0.004(2)
O13 0.016(3) 0.024(3) 0.039(3) 0.009(2) 0.015(2) 0.004(2)
O14 0.028(3) 0.027(3) 0.060(4) 0.005(3) 0.027(3) 0.000(3)
O15 0.025(3) 0.065(5) 0.043(4) -0.022(3) 0.018(3) -0.020(3)
O16 0.027(3) 0.017(3) 0.047(4) 0.004(2) 0.018(3) -0.001(2)
O17 0.024(3) 0.052(4) 0.038(4) 0.015(3) 0.016(3) 0.016(3)
O18 0.050(4) 0.029(4) 0.078(5) -0.005(3) 0.048(4) -0.004(3)
O19 0.018(3) 0.046(4) 0.029(3) -0.012(3) 0.008(3) -0.012(3)
O20 0.028(3) 0.063(5) 0.036(4) 0.007(3) 0.012(3) -0.018(3)
O21 0.026(3) 0.048(4) 0.048(4) 0.000(3) 0.022(3) -0.003(3)
O22 0.062(5) 0.069(5) 0.042(4) 0.021(4) 0.033(4) 0.016(4)
Pr1 0.0133(2) 0.0220(3) 0.0231(3) -0.00001(17) 0.00736(17) -0.00025(17)

loop_
_atom_type_symbol
_atom_type_description
_atom_type_scat_dispersion_real
_atom_type_scat_dispersion_imag
_atom_type_scat_source
C C 0.0033 0.0016 'International Tables Vol C Tables 4.2.6.8 and 6.1.1.4'
H H 0.0000 0.0000 'International Tables Vol C Tables 4.2.6.8 and 6.1.1.4'
N N 0.0061 0.0033 'International Tables Vol C Tables 4.2.6.8 and 6.1.1.4'
O O 0.0106 0.0060 'International Tables Vol C Tables 4.2.6.8 and 6.1.1.4'
Pr Pr -0.2180 2.8214 'International Tables Vol C Tables 4.2.6.8 and 6.1.1.4'

loop_
_geom_angle_atom_site_label_1
_geom_angle_atom_site_label_2
_geom_angle_atom_site_label_3
_geom_angle
_geom_angle_site_symmetry_1
_geom_angle_site_symmetry_3
C6 C1 O13 116.9(7) . .
C6 C1 C2 120.1(7) . .
O13 C1 C2 123.0(7) . .
C3 C2 C1 119.6(8) . .
C2 C3 C4 120.9(8) . .
C3 C4 C5 119.8(8) . .
C6 C5 C4 119.9(8) . .
O12 C6 C1 114.5(7) . .
O12 C6 C5 125.8(7) . .
C1 C6 C5 119.7(7) . .
O12 C7 C8 108.6(7) . .
O19 C8 O17 125.8(7) 2_645 .
O19 C8 C7 117.3(7) 2_645 .
O17 C8 C7 116.8(7) . .
O13 C9 C10 110.8(6) . .
O14 C10 O16 126.2(8) . 1_565
O14 C10 C9 117.9(7) . .
O16 C10 C9 115.9(7) 1_565 .
O22 N1 O21 122.3(8) . .
O22 N1 O20 120.9(8) . .
O21 N1 O20 116.8(7) . .
C6 O12 C7 119.0(6) . .
C6 O12 Pr1 121.1(4) . .
C7 O12 Pr1 119.4(4) . .
C1 O13 C9 117.2(6) . .
C1 O13 Pr1 124.2(4) . .
C9 O13 Pr1 118.3(4) . .
C10 O14 Pr1 128.8(5) . .
C10 O16 Pr1 133.9(5) 1_545 .
C8 O17 Pr1 134.0(5) . .
C8 O19 Pr1 136.8(5) 2_655 .
N1 O20 Pr1 99.8(5) . .
N1 O21 Pr1 94.7(4) . .
O17 Pr1 O14 142.4(2) . .
O17 Pr1 O16 84.2(2) . .
O14 Pr1 O16 126.54(19) . .
O17 Pr1 O15 74.6(3) . .
O14 Pr1 O15 69.5(2) . .
O16 Pr1 O15 126.3(2) . .
O17 Pr1 O19 77.2(2) . .
O14 Pr1 O19 82.5(2) . .
O16 Pr1 O19 147.27(19) . .
O15 Pr1 O19 74.27(19) . .
O17 Pr1 O18 72.3(2) . .
O14 Pr1 O18 132.0(2) . .
O16 Pr1 O18 73.5(2) . .
O15 Pr1 O18 139.0(3) . .
O19 Pr1 O18 75.3(2) . .
O17 Pr1 O20 147.0(2) . .
O14 Pr1 O20 70.6(2) . .
O16 Pr1 O20 69.1(2) . .
O15 Pr1 O20 136.9(3) . .
O19 Pr1 O20 115.57(19) . .
O18 Pr1 O20 81.6(3) . .
O17 Pr1 O13 115.42(18) . .
O14 Pr1 O13 62.32(17) . .
O16 Pr1 O13 75.66(18) . .
O15 Pr1 O13 70.50(19) . .
O19 Pr1 O13 136.78(19) . .
O18 Pr1 O13 147.2(2) . .
O20 Pr1 O13 77.2(2) . .
O17 Pr1 O21 132.32(19) . .
O14 Pr1 O21 63.7(2) . .
O16 Pr1 O21 108.9(2) . .
O15 Pr1 O21 122.0(2) . .
O19 Pr1 O21 67.52(19) . .
O18 Pr1 O21 68.5(2) . .
O20 Pr1 O21 48.05(19) . .
O13 Pr1 O21 112.25(18) . .
O17 Pr1 O12 58.70(17) . .
O14 Pr1 O12 111.66(19) . .
O16 Pr1 O12 63.74(19) . .
O15 Pr1 O12 63.0(2) . .
O19 Pr1 O12 124.23(18) . .
O18 Pr1 O12 116.0(2) . .
O20 Pr1 O12 120.03(18) . .
O13 Pr1 O12 57.29(16) . .
O21 Pr1 O12 167.67(17) . .

loop_
_geom_bond_atom_site_label_1
_geom_bond_atom_site_label_2
_geom_bond_distance
_geom_bond_site_symmetry_2
C1 C6 1.389(11) .
C1 O13 1.389(9) .
C1 C2 1.392(11) .
C2 C3 1.371(13) .
C3 C4 1.374(14) .
C4 C5 1.395(12) .
C5 C6 1.380(11) .
C6 O12 1.383(9) .
C7 O12 1.436(10) .
C7 C8 1.510(11) .
C8 O19 1.231(10) 2_645
C8 O17 1.251(10) .
C9 O13 1.429(10) .
C9 C10 1.520(11) .
C10 O14 1.244(10) .
C10 O16 1.253(10) 1_565
N1 O22 1.225(9) .
N1 O21 1.253(10) .
N1 O20 1.256(10) .
O12 Pr1 2.761(6) .
O13 Pr1 2.640(5) .
O14 Pr1 2.453(6) .
O15 Pr1 2.496(7) .
O16 C10 1.253(10) 1_545
O16 Pr1 2.481(6) .
O17 Pr1 2.426(6) .
O18 Pr1 2.518(7) .
O19 C8 1.231(10) 2_655
O19 Pr1 2.501(5) .
O20 Pr1 2.569(6) .
O21 Pr1 2.674(6) .
